data_2204646
loop_
_publ_author_name
'Shujiang Tu'
'Tuanjie Li'
'Fang Fang'

_publ_section_title
;
 4-(1<i>H</i>-Indol-3-yl)-2,6-bis(4-methoxyphenyl)pyridine
;
_journal_issue 12
_journal_name_full 'Acta Crystallographica Section E'
_journal_page_first o2457
_journal_page_last o2459
_journal_paper_doi 10.1107/S1600536804030387
_journal_volume 60
_journal_year 2004
_chemical_formula_moiety 'C27 H22 N2 O2'
_chemical_formula_sum 'C27 H22 N2 O2'
_chemical_formula_weight 406.47
_chemical_melting_point 505.5(5)
_chemical_name_systematic
;
4-indol-2,6-bis(4-methoxyphenyl)pyridine
;
_space_group_IT_number 2
_symmetry_cell_setting triclinic
_symmetry_space_group_name_Hall '-P 1'
_symmetry_space_group_name_H-M 'P -1'
_atom_sites_solution_hydrogens geom
_atom_sites_solution_primary direct
_atom_sites_solution_secondary difmap
_cell_angle_alpha 68.442(11)
_cell_angle_beta 76.059(12)
_cell_angle_gamma 75.827(12)
_cell_formula_units_Z 4
_cell_length_a 8.7438(13)
_cell_length_b 16.341(2)
_cell_length_c 16.460(2)
_cell_measurement_reflns_used 7351
_cell_measurement_temperature 193(2)
_cell_measurement_theta_max 27.5
_cell_measurement_theta_min 3.1
_cell_volume 2090.8(5)
_computing_cell_refinement CrystalClear
_computing_data_collection 'CrystalClear (Rigaku, 1999)'
_computing_data_reduction 'CrystalStructure (Rigaku/MSC, 2000-2003)'
_computing_molecular_graphics 'SHELXTL (Sheldrick, 1997b)'
_computing_publication_material SHELXTL
_computing_structure_refinement 'SHELXL97 (Sheldrick, 1997a)'
_computing_structure_solution 'SHELXS97 (Sheldrick, 1997a)'
_diffrn_ambient_temperature 193(2)
_diffrn_detector_area_resol_mean 7.31
_diffrn_measured_fraction_theta_full 0.981
_diffrn_measured_fraction_theta_max 0.981
_diffrn_measurement_device_type 'Rigaku Mercury'
_diffrn_measurement_method \w
_diffrn_radiation_monochromator graphite
_diffrn_radiation_source 'fine-focus sealed tube'
_diffrn_radiation_type MoK\a
_diffrn_radiation_wavelength 0.71070
_diffrn_reflns_av_R_equivalents 0.0400
_diffrn_reflns_av_sigmaI/netI 0.0494
_diffrn_reflns_limit_h_max 11
_diffrn_reflns_limit_h_min -11
_diffrn_reflns_limit_k_max 21
_diffrn_reflns_limit_k_min -21
_diffrn_reflns_limit_l_max 21
_diffrn_reflns_limit_l_min -20
_diffrn_reflns_number 23621
_diffrn_reflns_theta_full 27.48
_diffrn_reflns_theta_max 27.48
_diffrn_reflns_theta_min 3.05
_diffrn_standards_decay_% 0
_diffrn_standards_interval_count 0
_diffrn_standards_interval_time 0
_diffrn_standards_number 0
_exptl_absorpt_coefficient_mu 0.082
_exptl_absorpt_correction_T_max 0.9838
_exptl_absorpt_correction_T_min 0.9594
_exptl_absorpt_correction_type multi-scan
_exptl_absorpt_process_details '(Jacobson, 1998)'
_exptl_crystal_colour orange
_exptl_crystal_density_diffrn 1.291
_exptl_crystal_density_method 'not measured'
_exptl_crystal_description Block
_exptl_crystal_F_000 856
_exptl_crystal_size_max 0.51
_exptl_crystal_size_mid 0.42
_exptl_crystal_size_min 0.20
_refine_diff_density_max 0.248
_refine_diff_density_min -0.207
_refine_ls_extinction_method none
_refine_ls_goodness_of_fit_ref 1.160
_refine_ls_hydrogen_treatment mixed
_refine_ls_matrix_type full
_refine_ls_number_parameters 571
_refine_ls_number_reflns 9420
_refine_ls_number_restraints 0
_refine_ls_restrained_S_all 1.160
_refine_ls_R_factor_all 0.0983
_refine_ls_R_factor_gt 0.0741
_refine_ls_shift/su_max <0.001
_refine_ls_shift/su_mean 0.000
_refine_ls_structure_factor_coef Fsqd
_refine_ls_weighting_details 'calc w = 1/[\s^2^(Fo^2^)+(0.0393P)^2^+1.3567P] where P = (Fo^2^+2Fc^2^)/3'
_refine_ls_weighting_scheme calc
_refine_ls_wR_factor_gt 0.1352
_refine_ls_wR_factor_ref 0.1445
_reflns_number_gt 7619
_reflns_number_total 9420
_reflns_threshold_expression 'I > 2\s(I)'
_cod_data_source_file ci6488.cif
_cod_data_source_block I
_cod_depositor_comments
;
The following automatic conversions were performed:
'_symmetry_cell_setting' value 'Triclinic' changed to 'triclinic'
according to '/home/saulius/struct/CIF-dictionaries/cif_core.dic'
dictionary named 'cif_core.dic' version 2.4.1 from 2010-06-29.

Automatic conversion script
Id: cif_fix_enum 1527 2010-12-29 10:47:43Z saulius 

The following automatic conversions were performed:

'_chemical_melting_point' value '505-506 ' was changed to '505.5(5)'
- the average value was taken and precision was estimated.

Automatic conversion script
Id: cif_fix_values 1646 2011-03-28 12:23:43Z adriana 

The following automatic conversions were performed:

'_chemical_melting_point' value '505-506 ' was changed to '505.5(5)'
- the average value was taken and precision was
estimated.

'_symmetry_cell_setting' value 'Triclinic' changed to
'triclinic' according to
/home/saulius/struct/CIF-dictionaries/cif_core.dic dictionary named
'cif_core.dic' version 2.4.1 from 2010-06-29.

Automatic conversion script
Id: cif_fix_values 1715 2011-07-08 13:25:40Z adriana 
;
_cod_original_cell_volume 2090.7(5)
_cod_database_code 2204646

loop_
_symmetry_equiv_pos_as_xyz
'x, y, z'
'-x, -y, -z'

loop_
_atom_site_label
_atom_site_fract_x
_atom_site_fract_y
_atom_site_fract_z
_atom_site_U_iso_or_equiv
_atom_site_adp_type
_atom_site_calc_flag
_atom_site_refinement_flags
_atom_site_occupancy
_atom_site_type_symbol
O1 0.3276(2) 0.96180(12) 0.55733(10) 0.0452(4) Uani d . 1 O
O2 0.3169(2) 1.31433(12) 1.07570(14) 0.0542(5) Uani d . 1 O
O3 0.6521(2) 0.47286(12) 0.06268(11) 0.0490(5) Uani d . 1 O
O4 -0.1783(2) 0.82461(12) 0.56413(14) 0.0577(6) Uani d . 1 O
N1 0.2466(2) 1.01685(11) 0.93107(11) 0.0247(4) Uani d . 1 N
N2 0.1874(2) 0.66435(12) 1.27130(12) 0.0302(4) Uani d . 1 N
N3 0.2966(2) 0.52086(11) 0.43411(11) 0.0243(4) Uani d . 1 N
N4 0.3614(2) 0.16583(12) 0.77256(12) 0.0307(4) Uani d . 1 N
C1 0.2347(2) 0.94347(13) 0.91513(13) 0.0244(4) Uani d . 1 C
C2 0.1997(2) 0.86574(13) 0.98286(13) 0.0253(4) Uani d . 1 C
H2 0.1915 0.8158 0.9686 0.030 Uiso calc R 1 H
C3 0.1765(2) 0.86027(13) 1.07113(13) 0.0243(4) Uani d . 1 C
C4 0.1865(2) 0.93687(13) 1.08700(13) 0.0255(4) Uani d . 1 C
H4 0.1682 0.9374 1.1461 0.031 Uiso calc R 1 H
C5 0.2232(2) 1.01251(13) 1.01668(13) 0.0245(4) Uani d . 1 C
C6 0.2619(3) 0.94761(14) 0.82114(13) 0.0255(4) Uani d . 1 C
C7 0.1940(3) 1.02213(14) 0.75670(14) 0.0288(5) Uani d . 1 C
H7 0.1299 1.0716 0.7729 0.035 Uiso calc R 1 H
C8 0.2191(3) 1.02453(15) 0.66980(14) 0.0334(5) Uani d . 1 C
H8 0.1727 1.0757 0.6267 0.040 Uiso calc R 1 H
C9 0.3115(3) 0.95285(16) 0.64491(14) 0.0339(5) Uani d . 1 C
C10 0.3802(3) 0.87839(16) 0.70747(15) 0.0385(6) Uani d . 1 C
H10 0.4441 0.8291 0.6909 0.046 Uiso calc R 1 H
C11 0.3544(3) 0.87664(15) 0.79490(14) 0.0342(5) Uani d . 1 C
H11 0.4014 0.8255 0.8377 0.041 Uiso calc R 1 H
C12 0.1549(3) 0.77669(13) 1.14359(13) 0.0252(4) Uani d . 1 C
C13 0.2119(3) 0.74905(14) 1.22225(14) 0.0296(5) Uani d . 1 C
H13 0.2612 0.7842 1.2398 0.036 Uiso calc R 1 H
C14 0.1146(2) 0.63371(13) 1.22543(13) 0.0256(4) Uani d . 1 C
C15 0.0665(3) 0.55180(14) 1.24905(15) 0.0311(5) Uani d . 1 C
H15 0.0887 0.5051 1.3021 0.037 Uiso calc R 1 H
C16 -0.0144(3) 0.54116(15) 1.19241(16) 0.0349(5) Uani d . 1 C
H16 -0.0487 0.4859 1.2068 0.042 Uiso calc R 1 H
C17 -0.0473(3) 0.60995(15) 1.11413(15) 0.0346(5) Uani d . 1 C
H17 -0.1051 0.6009 1.0770 0.041 Uiso calc R 1 H
C18 0.0030(3) 0.69056(14) 1.09004(14) 0.0284(5) Uani d . 1 C
H18 -0.0200 0.7368 1.0369 0.034 Uiso calc R 1 H
C19 0.0883(2) 0.70323(13) 1.14507(13) 0.0235(4) Uani d . 1 C
C20 0.2443(3) 1.09166(13) 1.03404(13) 0.0251(4) Uani d . 1 C
C21 0.1420(3) 1.12144(14) 1.09989(14) 0.0269(4) Uani d . 1 C
H21 0.0571 1.0904 1.1347 0.032 Uiso calc R 1 H
C22 0.1610(3) 1.19599(15) 1.11628(15) 0.0321(5) Uani d . 1 C
H22 0.0890 1.2160 1.1612 0.039 Uiso calc R 1 H
C23 0.2862(3) 1.24051(15) 1.06616(16) 0.0349(5) Uani d . 1 C
C24 0.3917(3) 1.21023(15) 1.00128(16) 0.0341(5) Uani d . 1 C
H24 0.4788 1.2401 0.9680 0.041 Uiso calc R 1 H
C25 0.3709(3) 1.13725(14) 0.98492(14) 0.0293(5) Uani d . 1 C
H25 0.4431 1.1176 0.9398 0.035 Uiso calc R 1 H
C26 0.4272(4) 0.89136(19) 0.52816(17) 0.0514(7) Uani d . 1 C
H26A 0.5353 0.8826 0.5406 0.077 Uiso calc R 1 H
H26B 0.4317 0.9069 0.4643 0.077 Uiso calc R 1 H
H26C 0.3833 0.8361 0.5595 0.077 Uiso calc R 1 H
C27 0.1971(4) 1.3594(2) 1.1274(2) 0.0641(9) Uani d . 1 C
H27A 0.0950 1.3726 1.1065 0.096 Uiso calc R 1 H
H27B 0.2279 1.4153 1.1217 0.096 Uiso calc R 1 H
H27C 0.1858 1.3213 1.1897 0.096 Uiso calc R 1 H
H1 0.224(4) 0.629(2) 1.325(2) 0.062(9) Uiso d . 1 H
C28 0.3950(2) 0.44842(13) 0.41886(13) 0.0243(4) Uani d . 1 C
C29 0.4374(2) 0.37063(13) 0.48695(13) 0.0246(4) Uani d . 1 C
H29 0.5076 0.3213 0.4733 0.029 Uiso calc R 1 H
C30 0.3778(2) 0.36445(13) 0.57523(13) 0.0233(4) Uani d . 1 C
C31 0.2790(2) 0.44024(13) 0.59025(13) 0.0243(4) Uani d . 1 C
H31 0.2380 0.4401 0.6492 0.029 Uiso calc R 1 H
C32 0.2400(2) 0.51600(13) 0.51953(13) 0.0229(4) Uani d . 1 C
C33 0.4586(2) 0.45403(14) 0.32494(13) 0.0252(4) Uani d . 1 C
C34 0.5109(3) 0.53120(14) 0.26280(14) 0.0286(5) Uani d . 1 C
H34 0.5038 0.5814 0.2805 0.034 Uiso calc R 1 H
C35 0.5728(3) 0.53544(15) 0.17613(14) 0.0327(5) Uani d . 1 C
H35 0.6063 0.5887 0.1345 0.039 Uiso calc R 1 H
C36 0.5864(3) 0.46232(16) 0.14944(14) 0.0350(5) Uani d . 1 C
C37 0.5347(3) 0.38517(16) 0.21005(15) 0.0399(6) Uani d . 1 C
H37 0.5425 0.3350 0.1923 0.048 Uiso calc R 1 H
C38 0.4715(3) 0.38201(15) 0.29691(14) 0.0334(5) Uani d . 1 C
H38 0.4361 0.3291 0.3381 0.040 Uiso calc R 1 H
C39 0.4089(3) 0.28029(13) 0.64746(13) 0.0249(4) Uani d . 1 C
C40 0.3022(3) 0.25040(14) 0.72368(13) 0.0297(5) Uani d . 1 C
H40 0.2016 0.2839 0.7399 0.036 Uiso calc R 1 H
C41 0.5090(3) 0.13833(13) 0.72914(13) 0.0253(4) Uani d . 1 C
C42 0.6139(3) 0.05762(14) 0.75325(14) 0.0304(5) Uani d . 1 C
H42 0.5860 0.0099 0.8052 0.037 Uiso calc R 1 H
C43 0.7589(3) 0.04970(15) 0.69911(15) 0.0338(5) Uani d . 1 C
H43 0.8327 -0.0047 0.7137 0.041 Uiso calc R 1 H
C44 0.8004(3) 0.12014(15) 0.62276(15) 0.0331(5) Uani d . 1 C
H44 0.9029 0.1131 0.5874 0.040 Uiso calc R 1 H
C45 0.6954(3) 0.19974(14) 0.59779(14) 0.0282(5) Uani d . 1 C
H45 0.7249 0.2471 0.5459 0.034 Uiso calc R 1 H
C46 0.5449(2) 0.20925(13) 0.65033(13) 0.0232(4) Uani d . 1 C
C47 0.1289(2) 0.59525(13) 0.53513(13) 0.0241(4) Uani d . 1 C
C48 0.1415(3) 0.62720(14) 0.60038(14) 0.0267(4) Uani d . 1 C
H48 0.2205 0.5963 0.6370 0.032 Uiso calc R 1 H
C49 0.0412(3) 0.70331(15) 0.61304(14) 0.0322(5) Uani d . 1 C
H49 0.0521 0.7246 0.6575 0.039 Uiso calc R 1 H
C50 -0.0749(3) 0.74784(15) 0.55999(16) 0.0350(5) Uani d . 1 C
C51 -0.0927(3) 0.71553(15) 0.49644(15) 0.0331(5) Uani d . 1 C
H51 -0.1743 0.7454 0.4613 0.040 Uiso calc R 1 H
C52 0.0079(3) 0.64018(14) 0.48423(14) 0.0286(5) Uani d . 1 C
H52 -0.0052 0.6184 0.4406 0.034 Uiso calc R 1 H
C53 0.6650(4) 0.4001(2) 0.03212(18) 0.0549(8) Uani d . 1 C
H53A 0.7324 0.3475 0.0664 0.082 Uiso calc R 1 H
H53B 0.7131 0.4161 -0.0307 0.082 Uiso calc R 1 H
H53C 0.5583 0.3865 0.0396 0.082 Uiso calc R 1 H
C54 -0.1509(5) 0.8709(2) 0.6159(2) 0.0698(10) Uani d . 1 C
H54A -0.1665 0.8343 0.6786 0.105 Uiso calc R 1 H
H54B -0.2261 0.9276 0.6074 0.105 Uiso calc R 1 H
H54C -0.0410 0.8829 0.5974 0.105 Uiso calc R 1 H
H28 0.310(3) 0.1298(18) 0.8226(18) 0.046(7) Uiso d . 1 H

loop_
_atom_site_aniso_label
_atom_site_aniso_U_11
_atom_site_aniso_U_22
_atom_site_aniso_U_33
_atom_site_aniso_U_12
_atom_site_aniso_U_13
_atom_site_aniso_U_23
O1 0.0630(12) 0.0479(10) 0.0225(8) -0.0016(9) -0.0099(8) -0.0122(7)
O2 0.0579(12) 0.0405(10) 0.0752(14) -0.0190(9) 0.0020(10) -0.0331(10)
O3 0.0655(13) 0.0484(11) 0.0255(9) -0.0127(9) 0.0099(8) -0.0125(8)
O4 0.0649(13) 0.0432(11) 0.0705(14) 0.0249(9) -0.0314(11) -0.0344(10)
N1 0.0265(9) 0.0229(9) 0.0203(8) -0.0044(7) -0.0040(7) -0.0018(7)
N2 0.0372(11) 0.0264(9) 0.0211(9) -0.0055(8) -0.0084(8) 0.0011(7)
N3 0.0286(9) 0.0212(8) 0.0205(8) -0.0058(7) -0.0047(7) -0.0028(7)
N4 0.0354(10) 0.0269(10) 0.0212(9) -0.0079(8) -0.0002(8) 0.0006(8)
C1 0.0251(10) 0.0241(10) 0.0209(10) -0.0036(8) -0.0043(8) -0.0039(8)
C2 0.0293(11) 0.0219(10) 0.0223(10) -0.0045(8) -0.0049(8) -0.0043(8)
C3 0.0231(10) 0.0220(10) 0.0220(10) -0.0029(8) -0.0035(8) -0.0012(8)
C4 0.0284(11) 0.0248(10) 0.0200(10) -0.0037(9) -0.0038(8) -0.0042(8)
C5 0.0247(10) 0.0223(10) 0.0233(10) -0.0012(8) -0.0048(8) -0.0053(8)
C6 0.0286(11) 0.0245(10) 0.0207(10) -0.0082(9) -0.0023(8) -0.0031(8)
C7 0.0296(11) 0.0273(11) 0.0246(11) -0.0045(9) -0.0021(9) -0.0047(9)
C8 0.0361(12) 0.0322(12) 0.0244(11) -0.0036(10) -0.0089(9) 0.0001(9)
C9 0.0440(13) 0.0371(13) 0.0190(10) -0.0092(11) -0.0044(9) -0.0066(9)
C10 0.0554(16) 0.0286(12) 0.0281(12) 0.0011(11) -0.0081(11) -0.0103(10)
C11 0.0490(14) 0.0251(11) 0.0241(11) -0.0042(10) -0.0080(10) -0.0033(9)
C12 0.0299(11) 0.0211(10) 0.0204(10) -0.0035(8) -0.0045(8) -0.0026(8)
C13 0.0366(12) 0.0269(11) 0.0227(10) -0.0081(9) -0.0057(9) -0.0030(9)
C14 0.0254(10) 0.0234(10) 0.0204(10) -0.0014(8) -0.0009(8) -0.0019(8)
C15 0.0305(11) 0.0219(10) 0.0285(11) -0.0026(9) 0.0001(9) 0.0016(9)
C16 0.0367(13) 0.0246(11) 0.0375(13) -0.0098(10) 0.0019(10) -0.0055(10)
C17 0.0348(12) 0.0354(13) 0.0343(12) -0.0117(10) -0.0031(10) -0.0105(10)
C18 0.0296(11) 0.0296(11) 0.0220(10) -0.0054(9) -0.0046(9) -0.0036(9)
C19 0.0237(10) 0.0207(10) 0.0197(10) -0.0025(8) -0.0001(8) -0.0024(8)
C20 0.0290(11) 0.0198(10) 0.0224(10) -0.0019(8) -0.0078(8) -0.0016(8)
C21 0.0306(11) 0.0233(10) 0.0234(10) -0.0054(9) -0.0060(9) -0.0026(8)
C22 0.0370(12) 0.0314(12) 0.0276(11) -0.0050(10) -0.0059(10) -0.0095(9)
C23 0.0419(13) 0.0254(11) 0.0399(13) -0.0074(10) -0.0090(11) -0.0111(10)
C24 0.0305(12) 0.0277(11) 0.0412(13) -0.0092(9) -0.0045(10) -0.0062(10)
C25 0.0286(11) 0.0260(11) 0.0290(11) -0.0046(9) -0.0023(9) -0.0060(9)
C26 0.073(2) 0.0508(16) 0.0326(14) -0.0051(14) -0.0077(13) -0.0212(12)
C27 0.078(2) 0.0473(17) 0.076(2) -0.0160(16) 0.0063(18) -0.0396(16)
C28 0.0267(10) 0.0213(10) 0.0225(10) -0.0044(8) -0.0050(8) -0.0037(8)
C29 0.0272(11) 0.0204(10) 0.0233(10) -0.0031(8) -0.0040(8) -0.0048(8)
C30 0.0258(10) 0.0211(10) 0.0210(10) -0.0062(8) -0.0053(8) -0.0022(8)
C31 0.0282(11) 0.0239(10) 0.0191(9) -0.0044(8) -0.0039(8) -0.0051(8)
C32 0.0246(10) 0.0200(10) 0.0230(10) -0.0052(8) -0.0056(8) -0.0041(8)
C33 0.0258(10) 0.0258(10) 0.0198(10) -0.0018(8) -0.0059(8) -0.0029(8)
C34 0.0311(11) 0.0270(11) 0.0244(10) -0.0042(9) -0.0072(9) -0.0036(9)
C35 0.0358(12) 0.0309(12) 0.0238(11) -0.0101(10) -0.0015(9) 0.0002(9)
C36 0.0368(13) 0.0379(13) 0.0224(11) -0.0036(10) 0.0002(9) -0.0061(9)
C37 0.0574(16) 0.0314(12) 0.0280(12) -0.0051(11) -0.0018(11) -0.0115(10)
C38 0.0453(14) 0.0257(11) 0.0237(11) -0.0056(10) -0.0015(10) -0.0049(9)
C39 0.0309(11) 0.0218(10) 0.0183(9) -0.0040(8) -0.0027(8) -0.0035(8)
C40 0.0331(12) 0.0264(11) 0.0216(10) -0.0028(9) -0.0017(9) -0.0020(8)
C41 0.0313(11) 0.0219(10) 0.0211(10) -0.0076(9) -0.0061(8) -0.0022(8)
C42 0.0401(13) 0.0211(10) 0.0259(11) -0.0071(9) -0.0113(10) 0.0019(8)
C43 0.0389(13) 0.0252(11) 0.0340(12) 0.0019(10) -0.0141(10) -0.0055(9)
C44 0.0323(12) 0.0359(13) 0.0282(11) -0.0025(10) -0.0064(9) -0.0086(10)
C45 0.0311(11) 0.0274(11) 0.0221(10) -0.0062(9) -0.0051(9) -0.0026(8)
C46 0.0302(11) 0.0196(10) 0.0189(9) -0.0058(8) -0.0063(8) -0.0031(8)
C47 0.0277(11) 0.0186(10) 0.0223(10) -0.0070(8) -0.0004(8) -0.0027(8)
C48 0.0283(11) 0.0235(10) 0.0234(10) -0.0030(8) -0.0039(8) -0.0034(8)
C49 0.0410(13) 0.0296(11) 0.0248(11) -0.0043(10) -0.0044(9) -0.0092(9)
C50 0.0354(13) 0.0259(11) 0.0384(13) 0.0046(10) -0.0061(10) -0.0108(10)
C51 0.0311(12) 0.0280(11) 0.0379(13) 0.0016(9) -0.0135(10) -0.0076(10)
C52 0.0308(11) 0.0251(11) 0.0287(11) -0.0065(9) -0.0063(9) -0.0055(9)
C53 0.068(2) 0.0581(18) 0.0330(14) -0.0049(15) 0.0082(13) -0.0221(13)
C54 0.102(3) 0.0461(17) 0.068(2) 0.0250(17) -0.036(2) -0.0373(16)

loop_
_atom_type_symbol
_atom_type_description
_atom_type_scat_dispersion_real
_atom_type_scat_dispersion_imag
_atom_type_scat_source
C C 0.0033 0.0016 'International Tables Vol C Tables 4.2.6.8 and 6.1.1.4'
H H 0.0000 0.0000 'International Tables Vol C Tables 4.2.6.8 and 6.1.1.4'
N N 0.0061 0.0033 'International Tables Vol C Tables 4.2.6.8 and 6.1.1.4'
O O 0.0106 0.0060 'International Tables Vol C Tables 4.2.6.8 and 6.1.1.4'

loop_
_geom_angle_atom_site_label_1
_geom_angle_atom_site_label_2
_geom_angle_atom_site_label_3
_geom_angle
_geom_angle_publ_flag
C9 O1 C26 117.57(19) ?
C23 O2 C27 118.1(2) ?
C36 O3 C53 117.5(2) ?
C50 O4 C54 118.5(2) ?
C1 N1 C5 117.33(17) yes
C13 N2 C14 109.06(18) ?
C13 N2 H1 127.1(18) ?
C14 N2 H1 123.5(18) ?
C28 N3 C32 117.43(17) yes
C40 N4 C41 109.07(18) ?
C40 N4 H28 127.1(17) ?
C41 N4 H28 123.5(17) ?
N1 C1 C2 122.44(18) yes
N1 C1 C6 117.53(17) ?
C2 C1 C6 120.03(18) ?
C3 C2 C1 120.75(19) yes
C3 C2 H2 119.6 ?
C1 C2 H2 119.6 ?
C2 C3 C4 116.44(18) yes
C2 C3 C12 121.79(19) ?
C4 C3 C12 121.62(18) ?
C5 C4 C3 120.31(19) yes
C5 C4 H4 119.8 ?
C3 C4 H4 119.8 ?
N1 C5 C4 122.70(19) yes
N1 C5 C20 117.17(17) ?
C4 C5 C20 120.09(18) ?
C11 C6 C7 117.96(19) ?
C11 C6 C1 120.60(18) ?
C7 C6 C1 121.44(19) ?
C8 C7 C6 120.7(2) ?
C8 C7 H7 119.7 ?
C6 C7 H7 119.7 ?
C7 C8 C9 120.5(2) ?
C7 C8 H8 119.7 ?
C9 C8 H8 119.7 ?
O1 C9 C10 124.4(2) ?
O1 C9 C8 115.8(2) ?
C10 C9 C8 119.9(2) ?
C9 C10 C11 119.2(2) ?
C9 C10 H10 120.4 ?
C11 C10 H10 120.4 ?
C6 C11 C10 121.8(2) ?
C6 C11 H11 119.1 ?
C10 C11 H11 119.1 ?
C13 C12 C19 106.06(17) ?
C13 C12 C3 124.99(19) ?
C19 C12 C3 128.62(18) ?
N2 C13 C12 110.49(19) ?
N2 C13 H13 124.8 ?
C12 C13 H13 124.8 ?
N2 C14 C15 129.67(19) ?
N2 C14 C19 107.93(18) ?
C15 C14 C19 122.4(2) ?
C16 C15 C14 117.3(2) ?
C16 C15 H15 121.3 ?
C14 C15 H15 121.3 ?
C15 C16 C17 121.5(2) ?
C15 C16 H16 119.3 ?
C17 C16 H16 119.3 ?
C18 C17 C16 121.1(2) ?
C18 C17 H17 119.5 ?
C16 C17 H17 119.5 ?
C17 C18 C19 119.1(2) ?
C17 C18 H18 120.5 ?
C19 C18 H18 120.5 ?
C18 C19 C14 118.57(19) ?
C18 C19 C12 134.90(19) ?
C14 C19 C12 106.42(18) ?
C21 C20 C25 118.28(19) ?
C21 C20 C5 121.23(19) ?
C25 C20 C5 120.48(19) ?
C20 C21 C22 121.5(2) ?
C20 C21 H21 119.3 ?
C22 C21 H21 119.3 ?
C23 C22 C21 119.2(2) ?
C23 C22 H22 120.4 ?
C21 C22 H22 120.4 ?
O2 C23 C22 124.6(2) ?
O2 C23 C24 115.4(2) ?
C22 C23 C24 120.0(2) ?
C25 C24 C23 120.4(2) ?
C25 C24 H24 119.8 ?
C23 C24 H24 119.8 ?
C24 C25 C20 120.7(2) ?
C24 C25 H25 119.7 ?
C20 C25 H25 119.7 ?
O1 C26 H26A 109.5 ?
O1 C26 H26B 109.5 ?
H26A C26 H26B 109.5 ?
O1 C26 H26C 109.5 ?
H26A C26 H26C 109.5 ?
H26B C26 H26C 109.5 ?
O2 C27 H27A 109.5 ?
O2 C27 H27B 109.5 ?
H27A C27 H27B 109.5 ?
O2 C27 H27C 109.5 ?
H27A C27 H27C 109.5 ?
H27B C27 H27C 109.5 ?
N3 C28 C29 122.48(19) yes
N3 C28 C33 117.47(17) ?
C29 C28 C33 120.06(18) ?
C28 C29 C30 120.55(19) yes
C28 C29 H29 119.7 ?
C30 C29 H29 119.7 ?
C31 C30 C29 116.47(18) yes
C31 C30 C39 122.14(18) ?
C29 C30 C39 121.24(18) ?
C32 C31 C30 120.43(19) yes
C32 C31 H31 119.8 ?
C30 C31 H31 119.8 ?
N3 C32 C31 122.60(18) yes
N3 C32 C47 116.77(17) ?
C31 C32 C47 120.60(18) ?
C38 C33 C34 117.95(19) ?
C38 C33 C28 120.92(18) ?
C34 C33 C28 121.11(19) ?
C35 C34 C33 120.9(2) ?
C35 C34 H34 119.6 ?
C33 C34 H34 119.6 ?
C34 C35 C36 120.4(2) ?
C34 C35 H35 119.8 ?
C36 C35 H35 119.8 ?
O3 C36 C35 115.7(2) ?
O3 C36 C37 124.6(2) ?
C35 C36 C37 119.6(2) ?
C36 C37 C38 119.4(2) ?
C36 C37 H37 120.3 ?
C38 C37 H37 120.3 ?
C33 C38 C37 121.7(2) ?
C33 C38 H38 119.1 ?
C37 C38 H38 119.1 ?
C40 C39 C46 106.27(17) ?
C40 C39 C30 125.05(19) ?
C46 C39 C30 128.39(18) ?
N4 C40 C39 110.25(19) ?
N4 C40 H40 124.9 ?
C39 C40 H40 124.9 ?
N4 C41 C42 129.72(19) ?
N4 C41 C46 107.83(18) ?
C42 C41 C46 122.5(2) ?
C43 C42 C41 117.4(2) ?
C43 C42 H42 121.3 ?
C41 C42 H42 121.3 ?
C42 C43 C44 121.4(2) ?
C42 C43 H43 119.3 ?
C44 C43 H43 119.3 ?
C45 C44 C43 121.3(2) ?
C45 C44 H44 119.3 ?
C43 C44 H44 119.3 ?
C44 C45 C46 118.8(2) ?
C44 C45 H45 120.6 ?
C46 C45 H45 120.6 ?
C45 C46 C41 118.53(19) ?
C45 C46 C39 134.79(19) ?
C41 C46 C39 106.56(18) ?
C48 C47 C52 118.10(19) ?
C48 C47 C32 121.30(19) ?
C52 C47 C32 120.60(19) ?
C49 C48 C47 121.4(2) ?
C49 C48 H48 119.3 ?
C47 C48 H48 119.3 ?
C50 C49 C48 119.2(2) ?
C50 C49 H49 120.4 ?
C48 C49 H49 120.4 ?
O4 C50 C51 114.8(2) ?
O4 C50 C49 125.0(2) ?
C51 C50 C49 120.3(2) ?
C52 C51 C50 120.0(2) ?
C52 C51 H51 120.0 ?
C50 C51 H51 120.0 ?
C51 C52 C47 121.0(2) ?
C51 C52 H52 119.5 ?
C47 C52 H52 119.5 ?
O3 C53 H53A 109.5 ?
O3 C53 H53B 109.5 ?
H53A C53 H53B 109.5 ?
O3 C53 H53C 109.5 ?
H53A C53 H53C 109.5 ?
H53B C53 H53C 109.5 ?
O4 C54 H54A 109.5 ?
O4 C54 H54B 109.5 ?
H54A C54 H54B 109.5 ?
O4 C54 H54C 109.5 ?
H54A C54 H54C 109.5 ?
H54B C54 H54C 109.5 ?

loop_
_geom_bond_atom_site_label_1
_geom_bond_atom_site_label_2
_geom_bond_distance
_geom_bond_publ_flag
O1 C9 1.370(3) ?
O1 C26 1.424(3) ?
O2 C23 1.367(3) ?
O2 C27 1.420(3) ?
O3 C36 1.368(3) ?
O3 C53 1.424(3) ?
O4 C50 1.369(3) ?
O4 C54 1.420(3) ?
N1 C1 1.350(3) yes
N1 C5 1.352(3) yes
N2 C13 1.361(3) ?
N2 C14 1.376(3) ?
N2 H1 0.94(3) ?
N3 C28 1.349(3) yes
N3 C32 1.353(3) yes
N4 C40 1.363(3) ?
N4 C41 1.374(3) ?
N4 H28 0.91(3) ?
C1 C2 1.391(3) yes
C1 C6 1.486(3) yes
C2 C3 1.390(3) yes
C2 H2 0.95 ?
C3 C4 1.396(3) yes
C3 C12 1.464(3) yes
C4 C5 1.391(3) yes
C4 H4 0.95 ?
C5 C20 1.484(3) yes
C6 C11 1.388(3) ?
C6 C7 1.400(3) ?
C7 C8 1.381(3) ?
C7 H7 0.95 ?
C8 C9 1.386(3) ?
C8 H8 0.95 ?
C9 C10 1.386(3) ?
C10 C11 1.393(3) ?
C10 H10 0.95 ?
C11 H11 0.95 ?
C12 C13 1.378(3) ?
C12 C19 1.447(3) ?
C13 H13 0.95 ?
C14 C15 1.390(3) ?
C14 C19 1.417(3) ?
C15 C16 1.377(3) ?
C15 H15 0.95 ?
C16 C17 1.401(3) ?
C16 H16 0.95 ?
C17 C18 1.379(3) ?
C17 H17 0.95 ?
C18 C19 1.400(3) ?
C18 H18 0.95 ?
C20 C21 1.385(3) ?
C20 C25 1.401(3) ?
C21 C22 1.395(3) ?
C21 H21 0.95 ?
C22 C23 1.387(3) ?
C22 H22 0.95 ?
C23 C24 1.388(3) ?
C24 C25 1.376(3) ?
C24 H24 0.95 ?
C25 H25 0.95 ?
C26 H26A 0.98 ?
C26 H26B 0.98 ?
C26 H26C 0.98 ?
C27 H27A 0.98 ?
C27 H27B 0.98 ?
C27 H27C 0.98 ?
C28 C29 1.390(3) yes
C28 C33 1.488(3) yes
C29 C30 1.395(3) yes
C29 H29 0.95 ?
C30 C31 1.393(3) yes
C30 C39 1.466(3) yes
C31 C32 1.389(3) yes
C31 H31 0.95 ?
C32 C47 1.481(3) yes
C33 C38 1.386(3) ?
C33 C34 1.398(3) ?
C34 C35 1.381(3) ?
C34 H34 0.95 ?
C35 C36 1.388(3) ?
C35 H35 0.95 ?
C36 C37 1.388(3) ?
C37 C38 1.390(3) ?
C37 H37 0.95 ?
C38 H38 0.95 ?
C39 C40 1.376(3) ?
C39 C46 1.440(3) ?
C40 H40 0.95 ?
C41 C42 1.391(3) ?
C41 C46 1.415(3) ?
C42 C43 1.371(3) ?
C42 H42 0.95 ?
C43 C44 1.399(3) ?
C43 H43 0.95 ?
C44 C45 1.381(3) ?
C44 H44 0.95 ?
C45 C46 1.398(3) ?
C45 H45 0.95 ?
C47 C48 1.391(3) ?
C47 C52 1.398(3) ?
C48 C49 1.388(3) ?
C48 H48 0.95 ?
C49 C50 1.387(3) ?
C49 H49 0.95 ?
C50 C51 1.386(3) ?
C51 C52 1.377(3) ?
C51 H51 0.95 ?
C52 H52 0.95 ?
C53 H53A 0.98 ?
C53 H53B 0.98 ?
C53 H53C 0.98 ?
C54 H54A 0.98 ?
C54 H54B 0.98 ?
C54 H54C 0.98 ?

loop_
_geom_hbond_atom_site_label_D
_geom_hbond_atom_site_label_H
_geom_hbond_atom_site_label_A
_geom_hbond_site_symmetry_A
_geom_hbond_distance_DH
_geom_hbond_distance_HA
_geom_hbond_distance_DA
_geom_hbond_angle_DHA
N4 H28 N1 1_545 0.91(3) 2.12(3) 3.001(3) 163(2)
N2 H1 N3 1_556 0.94(3) 2.10(3) 3.018(2) 165(3)

loop_
_geom_torsion_atom_site_label_1
_geom_torsion_atom_site_label_2
_geom_torsion_atom_site_label_3
_geom_torsion_atom_site_label_4
_geom_torsion
C5 N1 C1 C2 0.1(3)
C5 N1 C1 C6 -179.42(18)
N1 C1 C2 C3 -0.6(3)
C6 C1 C2 C3 178.94(19)
C1 C2 C3 C4 1.5(3)
C1 C2 C3 C12 -174.00(19)
C2 C3 C4 C5 -2.1(3)
C12 C3 C4 C5 173.47(19)
C1 N1 C5 C4 -0.7(3)
C1 N1 C5 C20 177.05(18)
C3 C4 C5 N1 1.7(3)
C3 C4 C5 C20 -175.94(19)
N1 C1 C6 C11 136.2(2)
C2 C1 C6 C11 -43.3(3)
N1 C1 C6 C7 -44.6(3)
C2 C1 C6 C7 135.9(2)
C11 C6 C7 C8 -0.1(3)
C1 C6 C7 C8 -179.4(2)
C6 C7 C8 C9 0.3(3)
C26 O1 C9 C10 -2.8(4)
C26 O1 C9 C8 177.3(2)
C7 C8 C9 O1 179.4(2)
C7 C8 C9 C10 -0.4(4)
O1 C9 C10 C11 -179.5(2)
C8 C9 C10 C11 0.3(4)
C7 C6 C11 C10 0.0(3)
C1 C6 C11 C10 179.3(2)
C9 C10 C11 C6 -0.1(4)
C2 C3 C12 C13 144.2(2)
C4 C3 C12 C13 -31.2(3)
C2 C3 C12 C19 -28.4(3)
C4 C3 C12 C19 156.3(2)
C14 N2 C13 C12 0.5(3)
C19 C12 C13 N2 0.7(2)
C3 C12 C13 N2 -173.2(2)
C13 N2 C14 C15 -179.9(2)
C13 N2 C14 C19 -1.6(2)
N2 C14 C15 C16 175.6(2)
C19 C14 C15 C16 -2.4(3)
C14 C15 C16 C17 0.0(3)
C15 C16 C17 C18 1.2(4)
C16 C17 C18 C19 0.1(3)
C17 C18 C19 C14 -2.4(3)
C17 C18 C19 C12 -178.0(2)
N2 C14 C19 C18 -174.70(18)
C15 C14 C19 C18 3.7(3)
N2 C14 C19 C12 2.0(2)
C15 C14 C19 C12 -179.59(19)
C13 C12 C19 C18 174.3(2)
C3 C12 C19 C18 -12.1(4)
C13 C12 C19 C14 -1.7(2)
C3 C12 C19 C14 172.0(2)
N1 C5 C20 C21 139.9(2)
C4 C5 C20 C21 -42.3(3)
N1 C5 C20 C25 -41.3(3)
C4 C5 C20 C25 136.5(2)
C25 C20 C21 C22 1.4(3)
C5 C20 C21 C22 -179.77(19)
C20 C21 C22 C23 -0.8(3)
C27 O2 C23 C22 -13.0(4)
C27 O2 C23 C24 167.4(3)
C21 C22 C23 O2 179.8(2)
C21 C22 C23 C24 -0.6(3)
O2 C23 C24 C25 -179.0(2)
C22 C23 C24 C25 1.4(4)
C23 C24 C25 C20 -0.8(3)
C21 C20 C25 C24 -0.6(3)
C5 C20 C25 C24 -179.5(2)
C32 N3 C28 C29 0.7(3)
C32 N3 C28 C33 -179.41(18)
N3 C28 C29 C30 0.3(3)
C33 C28 C29 C30 -179.63(19)
C28 C29 C30 C31 -1.6(3)
C28 C29 C30 C39 174.17(19)
C29 C30 C31 C32 2.0(3)
C39 C30 C31 C32 -173.74(19)
C28 N3 C32 C31 -0.2(3)
C28 N3 C32 C47 -178.56(18)
C30 C31 C32 N3 -1.1(3)
C30 C31 C32 C47 177.13(19)
N3 C28 C33 C38 -139.9(2)
C29 C28 C33 C38 40.1(3)
N3 C28 C33 C34 41.7(3)
C29 C28 C33 C34 -138.3(2)
C38 C33 C34 C35 0.3(3)
C28 C33 C34 C35 178.7(2)
C33 C34 C35 C36 -1.0(3)
C53 O3 C36 C35 -178.7(2)
C53 O3 C36 C37 1.4(4)
C34 C35 C36 O3 -178.8(2)
C34 C35 C36 C37 1.2(4)
O3 C36 C37 C38 179.3(2)
C35 C36 C37 C38 -0.6(4)
C34 C33 C38 C37 0.3(3)
C28 C33 C38 C37 -178.2(2)
C36 C37 C38 C33 -0.1(4)
C31 C30 C39 C40 31.9(3)
C29 C30 C39 C40 -143.6(2)
C31 C30 C39 C46 -155.1(2)
C29 C30 C39 C46 29.4(3)
C41 N4 C40 C39 0.0(3)
C46 C39 C40 N4 -0.9(2)
C30 C39 C40 N4 173.39(19)
C40 N4 C41 C42 -179.9(2)
C40 N4 C41 C46 0.9(2)
N4 C41 C42 C43 -176.6(2)
C46 C41 C42 C43 2.6(3)
C41 C42 C43 C44 0.3(3)
C42 C43 C44 C45 -1.6(4)
C43 C44 C45 C46 -0.1(3)
C44 C45 C46 C41 2.8(3)
C44 C45 C46 C39 178.1(2)
N4 C41 C46 C45 175.15(18)
C42 C41 C46 C45 -4.2(3)
N4 C41 C46 C39 -1.4(2)
C42 C41 C46 C39 179.3(2)
C40 C39 C46 C45 -174.4(2)
C30 C39 C46 C45 11.7(4)
C40 C39 C46 C41 1.4(2)
C30 C39 C46 C41 -172.6(2)
N3 C32 C47 C48 -137.3(2)
C31 C32 C47 C48 44.3(3)
N3 C32 C47 C52 42.6(3)
C31 C32 C47 C52 -135.7(2)
C52 C47 C48 C49 -2.3(3)
C32 C47 C48 C49 177.68(19)
C47 C48 C49 C50 0.6(3)
C54 O4 C50 C51 -169.1(3)
C54 O4 C50 C49 10.5(4)
C48 C49 C50 O4 -178.2(2)
C48 C49 C50 C51 1.4(4)
O4 C50 C51 C52 178.0(2)
C49 C50 C51 C52 -1.6(4)
C50 C51 C52 C47 -0.1(3)
C48 C47 C52 C51 2.0(3)
C32 C47 C52 C51 -178.0(2)

loop_
_cod_related_entry_id
_cod_related_entry_database
_cod_related_entry_code
1 ChemSpider 9684501
